data_4071193
loop_
_publ_author_name
'Bai, Tao'
'Xue, Liqin'
'Xue, Peng'
'Zhu, Jun'
'Sung, Herman Ho-Yung'
'Ma, Shengming'
'Wiliams, Ian Duncan'
'Lin, Zhenyang'
'Jia, Guochen'

_publ_section_title
;
 Insertion Reactions of Allenes with Palladium Aryl Complexes
 [PdI(Ph)(PPh3)]2and PdI(Ph)(dppe)
;
_journal_issue 11
_journal_name_full Organometallics
_journal_page_first 2614
_journal_paper_doi 10.1021/om800030a
_journal_volume 27
_journal_year 2008
_chemical_absolute_configuration ad
_chemical_formula_sum 'C33 H34 I P Pd'
_chemical_formula_weight 694.87
_chemical_name_systematic
; 
 ? 
;
_space_group_IT_number 4
_symmetry_cell_setting monoclinic
_symmetry_space_group_name_Hall 'P 2yb'
_symmetry_space_group_name_H-M 'P 1 21 1'
_atom_sites_solution_hydrogens geom
_atom_sites_solution_primary direct
_atom_sites_solution_secondary difmap
_audit_creation_method SHELXL-97
_cell_angle_alpha 90.00
_cell_angle_beta 116.13(3)
_cell_angle_gamma 90.00
_cell_formula_units_Z 2
_cell_length_a 8.6509(17)
_cell_length_b 19.449(4)
_cell_length_c 9.4379(19)
_cell_measurement_reflns_used 5340
_cell_measurement_temperature 100(2)
_cell_measurement_theta_max 27.70
_cell_measurement_theta_min 2.40
_cell_volume 1425.6(6)
_computing_structure_refinement 'SHELXL-97 (Sheldrick, 1997)'
_computing_structure_solution 'SHELXS-97 (Sheldrick, 1990)'
_diffrn_ambient_temperature 100(2)
_diffrn_measured_fraction_theta_full 0.969
_diffrn_measured_fraction_theta_max 0.969
_diffrn_radiation_monochromator graphite
_diffrn_radiation_source 'fine-focus sealed tube'
_diffrn_radiation_type MoK\a
_diffrn_radiation_wavelength 0.71073
_diffrn_reflns_av_R_equivalents 0.0328
_diffrn_reflns_av_sigmaI/netI 0.0445
_diffrn_reflns_limit_h_max 10
_diffrn_reflns_limit_h_min -10
_diffrn_reflns_limit_k_max 23
_diffrn_reflns_limit_k_min -23
_diffrn_reflns_limit_l_max 11
_diffrn_reflns_limit_l_min -11
_diffrn_reflns_number 12765
_diffrn_reflns_theta_full 25.00
_diffrn_reflns_theta_max 25.00
_diffrn_reflns_theta_min 2.62
_exptl_absorpt_coefficient_mu 1.810
_exptl_absorpt_correction_T_max 1.00
_exptl_absorpt_correction_T_min 0.88
_exptl_absorpt_correction_type multi-scan
_exptl_absorpt_process_details SADABS
_exptl_crystal_colour colorless
_exptl_crystal_density_diffrn 1.619
_exptl_crystal_density_method 'not measured'
_exptl_crystal_description block
_exptl_crystal_F_000 692
_exptl_crystal_size_max 0.25
_exptl_crystal_size_mid 0.20
_exptl_crystal_size_min 0.15
_refine_diff_density_max 0.740
_refine_diff_density_min -0.407
_refine_diff_density_rms 0.067
_refine_ls_abs_structure_details 'Flack H D (1983), Acta Cryst. A39, 876-881'
_refine_ls_abs_structure_Flack -0.001(17)
_refine_ls_extinction_method none
_refine_ls_goodness_of_fit_ref 1.009
_refine_ls_hydrogen_treatment constr
_refine_ls_matrix_type full
_refine_ls_number_parameters 325
_refine_ls_number_reflns 4795
_refine_ls_number_restraints 1
_refine_ls_restrained_S_all 1.008
_refine_ls_R_factor_all 0.0346
_refine_ls_R_factor_gt 0.0243
_refine_ls_shift/su_max 0.001
_refine_ls_shift/su_mean 0.000
_refine_ls_structure_factor_coef Fsqd
_refine_ls_weighting_details
; calc 
 [0.00000+1.00000exp(0.50(sin\q/\l)^2^)]/ 
   [\s^2^(Fo^2^)+0.0000+0.0000*P+(0.0125P)^2^+0.0000sin\q/\l] 
 where P = 0.33333Fo^2^ + 0.66667Fc^2^ 
;
_refine_ls_weighting_scheme calc
_refine_ls_wR_factor_gt 0.0422
_refine_ls_wR_factor_ref 0.0441
_reflns_number_gt 4117
_reflns_number_total 4795
_reflns_threshold_expression >2sigma(I)
_cod_data_source_file om800030a-file002.cif
_cod_data_source_block peng51-3
_cod_depositor_comments
;
The following automatic conversions were performed:

'_symmetry_cell_setting' value 'Monoclinic' changed to 'monoclinic'
according to /home/saulius/struct/CIF-dictionaries/cif_core.dic
dictionary named 'cif_core.dic' version 2.4.1 from 2010-06-29.

Automatic conversion script
Id: cif_fix_values 1715 2011-07-08 13:25:40Z adriana 
;
_cod_original_cell_volume 1425.6(5)
_cod_original_sg_symbol_H-M P2(1)
_cod_database_code 4071193

loop_
_symmetry_equiv_pos_as_xyz
'x, y, z'
'-x, y+1/2, -z'

loop_
_atom_site_label
_atom_site_type_symbol
_atom_site_fract_x
_atom_site_fract_y
_atom_site_fract_z
_atom_site_U_iso_or_equiv
_atom_site_adp_type
_atom_site_occupancy
_atom_site_symmetry_multiplicity
_atom_site_calc_flag
_atom_site_refinement_flags
Pd1 Pd 0.40262(3) 0.66690(2) 0.33921(3) 0.01403(6) Uani 1 1 d .
I1 I 0.71728(2) 0.66719(2) 0.35967(2) 0.02342(7) Uani 1 1 d .
P1 P 0.30599(12) 0.77763(5) 0.26075(12) 0.0144(2) Uani 1 1 d .
C1 C 0.4263(5) 0.55744(19) 0.4030(5) 0.0169(9) Uani 1 1 d .
H1A H 0.5317 0.5460 0.5017 0.020 Uiso 1 1 calc R
C2 C 0.2945(5) 0.58892(18) 0.4298(5) 0.0136(8) Uani 1 1 d .
C3 C 0.1553(5) 0.62495(18) 0.3069(5) 0.0175(9) Uani 1 1 d .
H3A H 0.0920 0.6560 0.3478 0.021 Uiso 1 1 calc R
C4 C 0.0492(5) 0.60565(19) 0.1322(4) 0.0155(8) Uani 1 1 d .
H4A H 0.1291 0.5986 0.0841 0.019 Uiso 1 1 calc R
H4B H -0.0264 0.6449 0.0774 0.019 Uiso 1 1 calc R
C5 C -0.0655(6) 0.5396(3) 0.1024(7) 0.0219(14) Uani 1 1 d .
H5A H -0.1044 0.5366 0.1864 0.026 Uiso 1 1 calc R
H5B H -0.1693 0.5453 0.0007 0.026 Uiso 1 1 calc R
C6 C 0.0208(6) 0.4719(2) 0.0979(6) 0.0293(10) Uani 1 1 d .
H6A H 0.0771 0.4781 0.0274 0.035 Uiso 1 1 calc R
H6B H -0.0709 0.4371 0.0482 0.035 Uiso 1 1 calc R
C7 C 0.1545(5) 0.4420(2) 0.2536(5) 0.0240(10) Uani 1 1 d .
H7A H 0.1517 0.4687 0.3418 0.029 Uiso 1 1 calc R
H7B H 0.1220 0.3941 0.2632 0.029 Uiso 1 1 calc R
C8 C 0.3372(5) 0.44245(19) 0.2702(5) 0.0235(10) Uani 1 1 d .
H8A H 0.3419 0.4131 0.1865 0.028 Uiso 1 1 calc R
H8B H 0.4145 0.4218 0.3732 0.028 Uiso 1 1 calc R
C9 C 0.4057(6) 0.5147(2) 0.2594(5) 0.0150(10) Uani 1 1 d .
H9A H 0.5182 0.5106 0.2562 0.018 Uiso 1 1 calc R
H9B H 0.3242 0.5378 0.1613 0.018 Uiso 1 1 calc R
C10 C 0.3197(5) 0.60020(19) 0.5929(5) 0.0196(9) Uani 1 1 d .
C11 C 0.1794(5) 0.59595(19) 0.6283(5) 0.0180(9) Uani 1 1 d .
H11A H 0.0688 0.5856 0.5465 0.022 Uiso 1 1 calc R
C12 C 0.1979(5) 0.6065(2) 0.7810(5) 0.0248(10) Uani 1 1 d .
H12A H 0.1009 0.6030 0.8026 0.030 Uiso 1 1 calc R
C13 C 0.3583(6) 0.6222(2) 0.9011(5) 0.0245(10) Uani 1 1 d .
H13A H 0.3716 0.6305 1.0051 0.029 Uiso 1 1 calc R
C14 C 0.4977(5) 0.6258(2) 0.8686(5) 0.0252(10) Uani 1 1 d .
H14A H 0.6080 0.6359 0.9515 0.030 Uiso 1 1 calc R
C15 C 0.4813(5) 0.61488(19) 0.7177(5) 0.0196(9) Uani 1 1 d .
H15A H 0.5801 0.6174 0.6984 0.023 Uiso 1 1 calc R
C21 C 0.0978(4) 0.77732(19) 0.0845(5) 0.0156(8) Uani 1 1 d .
C22 C -0.0538(6) 0.7902(3) 0.0949(7) 0.0204(13) Uani 1 1 d .
H22A H -0.0501 0.8046 0.1925 0.024 Uiso 1 1 calc R
C23 C -0.2123(5) 0.7823(2) -0.0364(5) 0.0263(10) Uani 1 1 d .
H23A H -0.3163 0.7918 -0.0291 0.032 Uiso 1 1 calc R
C24 C -0.2165(5) 0.7605(2) -0.1773(5) 0.0280(11) Uani 1 1 d .
H24A H -0.3241 0.7554 -0.2675 0.034 Uiso 1 1 calc R
C25 C -0.0663(5) 0.7461(2) -0.1886(5) 0.0248(10) Uani 1 1 d .
H25A H -0.0702 0.7307 -0.2857 0.030 Uiso 1 1 calc R
C26 C 0.0908(5) 0.75432(19) -0.0570(5) 0.0186(9) Uani 1 1 d .
H26A H 0.1945 0.7440 -0.0641 0.022 Uiso 1 1 calc R
C31 C 0.2654(5) 0.8271(2) 0.4050(5) 0.0165(9) Uani 1 1 d .
C32 C 0.2710(5) 0.7961(2) 0.5388(5) 0.0239(10) Uani 1 1 d .
H32A H 0.2976 0.7485 0.5564 0.029 Uiso 1 1 calc R
C33 C 0.2383(6) 0.8337(2) 0.6479(5) 0.0301(11) Uani 1 1 d .
H33A H 0.2421 0.8117 0.7393 0.036 Uiso 1 1 calc R
C34 C 0.2004(5) 0.9026(2) 0.6242(5) 0.0269(10) Uani 1 1 d .
H34A H 0.1797 0.9282 0.6998 0.032 Uiso 1 1 calc R
C35 C 0.1926(5) 0.9348(2) 0.4897(5) 0.0242(10) Uani 1 1 d .
H35A H 0.1651 0.9823 0.4728 0.029 Uiso 1 1 calc R
C36 C 0.2247(5) 0.8977(2) 0.3803(5) 0.0222(9) Uani 1 1 d .
H36A H 0.2193 0.9198 0.2885 0.027 Uiso 1 1 calc R
C41 C 0.4435(5) 0.8370(2) 0.2183(5) 0.0165(10) Uani 1 1 d .
C42 C 0.3967(5) 0.8719(2) 0.0787(5) 0.0198(9) Uani 1 1 d .
H42A H 0.2859 0.8646 -0.0059 0.024 Uiso 1 1 calc R
C43 C 0.5099(6) 0.9180(2) 0.0597(5) 0.0258(10) Uani 1 1 d .
H43A H 0.4754 0.9419 -0.0373 0.031 Uiso 1 1 calc R
C44 C 0.6716(6) 0.9289(2) 0.1812(5) 0.0271(10) Uani 1 1 d .
H44A H 0.7485 0.9606 0.1690 0.033 Uiso 1 1 calc R
C45 C 0.7198(6) 0.8933(3) 0.3199(6) 0.0296(11) Uani 1 1 d .
H45A H 0.8315 0.9005 0.4034 0.036 Uiso 1 1 calc R
C46 C 0.6096(5) 0.8472(2) 0.3411(5) 0.0238(10) Uani 1 1 d .
H46A H 0.6459 0.8227 0.4376 0.029 Uiso 1 1 calc R

loop_
_atom_site_aniso_label
_atom_site_aniso_U_11
_atom_site_aniso_U_22
_atom_site_aniso_U_33
_atom_site_aniso_U_23
_atom_site_aniso_U_13
_atom_site_aniso_U_12
Pd1 0.01404(12) 0.01472(13) 0.01346(14) -0.0004(2) 0.00617(10) -0.0004(2)
I1 0.01517(11) 0.02926(13) 0.02619(14) -0.0047(2) 0.00945(10) -0.0013(2)
P1 0.0168(5) 0.0142(5) 0.0133(5) -0.0004(4) 0.0077(4) -0.0001(4)
C1 0.018(2) 0.016(2) 0.016(2) 0.0007(17) 0.0071(17) 0.0005(17)
C2 0.0150(19) 0.0145(19) 0.015(2) 0.0008(16) 0.0100(16) -0.0048(15)
C3 0.019(2) 0.016(2) 0.017(2) -0.0022(16) 0.0062(17) -0.0027(16)
C4 0.0151(19) 0.018(2) 0.011(2) 0.0011(17) 0.0030(16) -0.0020(16)
C5 0.014(3) 0.027(3) 0.020(3) 0.004(2) 0.003(3) -0.006(2)
C6 0.027(2) 0.022(2) 0.039(3) -0.003(2) 0.015(2) -0.0072(19)
C7 0.029(2) 0.016(2) 0.033(3) -0.0044(19) 0.019(2) -0.0042(18)
C8 0.025(2) 0.014(2) 0.032(3) -0.0045(19) 0.013(2) -0.0022(18)
C9 0.022(2) 0.012(2) 0.014(2) -0.0032(17) 0.0106(18) 0.0024(18)
C10 0.024(2) 0.011(2) 0.023(2) 0.0028(17) 0.0102(19) 0.0026(16)
C11 0.019(2) 0.016(2) 0.018(2) 0.0014(17) 0.0072(17) 0.0025(16)
C12 0.027(2) 0.030(2) 0.022(2) -0.002(2) 0.015(2) -0.0027(19)
C13 0.037(3) 0.021(2) 0.015(2) -0.0003(18) 0.0108(19) 0.0102(19)
C14 0.022(2) 0.027(2) 0.021(2) 0.0007(19) 0.0048(18) 0.0013(18)
C15 0.021(2) 0.019(2) 0.020(2) 0.0005(18) 0.0106(18) 0.0020(17)
C21 0.0161(19) 0.0080(18) 0.021(2) 0.0041(17) 0.0066(16) -0.0005(16)
C22 0.021(3) 0.011(3) 0.030(3) -0.002(2) 0.012(3) 0.000(2)
C23 0.019(2) 0.021(2) 0.036(3) 0.003(2) 0.0093(19) 0.0021(18)
C24 0.026(2) 0.017(2) 0.025(3) 0.0032(18) -0.0034(19) -0.0014(18)
C25 0.038(3) 0.017(2) 0.018(2) 0.0041(18) 0.011(2) -0.0058(19)
C26 0.023(2) 0.015(2) 0.017(2) -0.0007(17) 0.0077(17) -0.0023(16)
C31 0.015(2) 0.021(2) 0.017(2) -0.0069(17) 0.0105(17) -0.0003(16)
C32 0.029(2) 0.020(2) 0.022(2) -0.0007(18) 0.0102(19) -0.0002(18)
C33 0.047(3) 0.032(3) 0.021(3) -0.004(2) 0.024(2) -0.008(2)
C34 0.022(2) 0.036(3) 0.025(3) -0.014(2) 0.013(2) -0.005(2)
C35 0.023(2) 0.022(2) 0.027(3) -0.0122(19) 0.0100(19) 0.0010(17)
C36 0.018(2) 0.025(2) 0.022(2) 0.0002(19) 0.0070(18) 0.0026(17)
C41 0.022(2) 0.012(2) 0.017(2) 0.0009(18) 0.0100(19) -0.0010(17)
C42 0.020(2) 0.018(2) 0.023(2) -0.0030(18) 0.0114(18) 0.0007(17)
C43 0.042(3) 0.017(2) 0.027(3) 0.003(2) 0.023(2) 0.0003(19)
C44 0.030(2) 0.023(2) 0.037(3) -0.006(2) 0.024(2) -0.0104(19)
C45 0.024(2) 0.040(3) 0.026(3) -0.010(2) 0.012(2) -0.005(2)
C46 0.024(2) 0.021(2) 0.027(3) -0.0051(19) 0.0117(19) -0.0051(18)

loop_
_atom_type_symbol
_atom_type_description
_atom_type_scat_dispersion_real
_atom_type_scat_dispersion_imag
_atom_type_scat_source
C C 0.0033 0.0016 'International Tables Vol C Tables 4.2.6.8 and 6.1.1.4'
H H 0.0000 0.0000 'International Tables Vol C Tables 4.2.6.8 and 6.1.1.4'
P P 0.1023 0.0942 'International Tables Vol C Tables 4.2.6.8 and 6.1.1.4'
Pd Pd -0.9988 1.0072 'International Tables Vol C Tables 4.2.6.8 and 6.1.1.4'
I I -0.4742 1.8119 'International Tables Vol C Tables 4.2.6.8 and 6.1.1.4'

loop_
_geom_angle_atom_site_label_1
_geom_angle_atom_site_label_2
_geom_angle_atom_site_label_3
_geom_angle
C2 Pd1 C3 38.67(14)
C2 Pd1 C1 37.90(14)
C3 Pd1 C1 69.10(14)
C2 Pd1 P1 128.78(10)
C3 Pd1 P1 96.30(10)
C1 Pd1 P1 165.39(10)
C2 Pd1 I1 126.00(10)
C3 Pd1 I1 157.82(10)
C1 Pd1 I1 90.77(10)
P1 Pd1 I1 103.71(3)
C31 P1 C41 100.90(19)
C31 P1 C21 104.10(18)
C41 P1 C21 106.10(19)
C31 P1 Pd1 114.46(14)
C41 P1 Pd1 118.76(14)
C21 P1 Pd1 111.05(12)
C2 C1 C9 127.3(3)
C2 C1 Pd1 69.1(2)
C9 C1 Pd1 108.8(3)
C1 C2 C3 121.6(4)
C1 C2 C10 119.5(3)
C3 C2 C10 117.2(3)
C1 C2 Pd1 73.0(2)
C3 C2 Pd1 72.0(2)
C10 C2 Pd1 114.9(2)
C2 C3 C4 129.8(3)
C2 C3 Pd1 69.4(2)
C4 C3 Pd1 109.1(3)
C3 C4 C5 115.1(3)
C6 C5 C4 115.7(4)
C5 C6 C7 118.3(4)
C8 C7 C6 114.2(4)
C7 C8 C9 114.2(3)
C1 C9 C8 109.5(3)
C11 C10 C15 117.4(4)
C11 C10 C2 119.8(3)
C15 C10 C2 122.8(4)
C12 C11 C10 121.5(4)
C13 C12 C11 119.8(4)
C14 C13 C12 119.4(4)
C13 C14 C15 121.4(4)
C14 C15 C10 120.5(4)
C22 C21 C26 119.2(4)
C22 C21 P1 121.2(4)
C26 C21 P1 118.9(3)
C21 C22 C23 120.7(5)
C24 C23 C22 119.2(4)
C25 C24 C23 120.7(4)
C24 C25 C26 119.5(4)
C21 C26 C25 120.7(4)
C32 C31 C36 118.8(4)
C32 C31 P1 120.8(3)
C36 C31 P1 120.4(3)
C31 C32 C33 120.7(4)
C34 C33 C32 120.3(4)
C33 C34 C35 120.0(4)
C36 C35 C34 120.1(4)
C35 C36 C31 120.1(4)
C42 C41 C46 118.8(4)
C42 C41 P1 125.3(3)
C46 C41 P1 115.9(3)
C41 C42 C43 120.8(4)
C44 C43 C42 120.3(4)
C45 C44 C43 119.0(4)
C44 C45 C46 121.6(4)
C45 C46 C41 119.4(4)

loop_
_geom_bond_atom_site_label_1
_geom_bond_atom_site_label_2
_geom_bond_distance
Pd1 C2 2.147(4)
Pd1 C3 2.182(4)
Pd1 C1 2.197(4)
Pd1 P1 2.3108(11)
Pd1 I1 2.6427(6)
P1 C31 1.823(4)
P1 C41 1.824(4)
P1 C21 1.836(4)
C1 C2 1.411(5)
C1 C9 1.532(5)
C2 C3 1.434(5)
C2 C10 1.473(6)
C3 C4 1.539(5)
C4 C5 1.570(6)
C5 C6 1.524(7)
C6 C7 1.529(6)
C7 C8 1.518(6)
C8 C9 1.546(5)
C10 C11 1.396(5)
C10 C15 1.405(5)
C11 C12 1.393(6)
C12 C13 1.385(6)
C13 C14 1.371(6)
C14 C15 1.384(6)
C21 C22 1.381(6)
C21 C26 1.384(6)
C22 C23 1.394(6)
C23 C24 1.381(6)
C24 C25 1.379(6)
C25 C26 1.389(5)
C31 C32 1.381(6)
C31 C36 1.410(5)
C32 C33 1.391(6)
C33 C34 1.374(6)
C34 C35 1.390(6)
C35 C36 1.385(6)
C41 C42 1.375(6)
C41 C46 1.407(6)
C42 C43 1.396(6)
C43 C44 1.380(6)
C44 C45 1.374(6)
C45 C46 1.386(6)
